data_1510373
loop_
_publ_author_name
'Bialowons, H.'
'Mueller, B.G.'

_publ_section_title
;
 Synthese und Struktur von M(II) (Au F4)2 (M(II) = Cd, Hg)
;
_journal_name_full 'Zeitschrift fuer Anorganische und Allgemeine Chemie'
_journal_page_first 1719
_journal_page_last 1722
_journal_paper_doi 10.1002/zaac.19976231108
_journal_volume 623
_journal_year 1997
_chemical_formula_sum 'Au2 Cd F8'
_chemical_name_systematic 'Cd (Au F4)2'
_space_group_IT_number 124
_symmetry_space_group_name_Hall '-P 4 2c'
_symmetry_space_group_name_H-M 'P 4/m c c'
_cell_angle_alpha 90
_cell_angle_beta 90
_cell_angle_gamma 90
_cell_formula_units_Z 2
_cell_length_a 5.75
_cell_length_b 5.75
_cell_length_c 10.348
_cell_volume 342.131
_citation_journal_id_ASTM ZAACAB
_cod_data_source_file gold_455.cif
_cod_data_source_block Au2Cd1F8
_cod_original_cell_volume 342.1307
_cod_original_formula_sum 'Au2 Cd1 F8'
_cod_database_code 1510373

loop_
_symmetry_equiv_pos_as_xyz
x,y,z
-y,x,z
-x,-y,z
y,-x,z
x,-y,-z+1/2
y,x,-z+1/2
-x,y,-z+1/2
-y,-x,-z+1/2
-x,-y,-z
y,-x,-z
x,y,-z
-y,x,-z
-x,y,z-1/2
-y,-x,z-1/2
x,-y,z-1/2
y,x,z-1/2

loop_
_atom_site_label
_atom_site_type_symbol
_atom_site_fract_x
_atom_site_fract_y
_atom_site_fract_z
_atom_site_occupancy
_atom_site_U_iso_or_equiv
Au1 Au+3 0 0.5 0 1 0.0
F1 F-1 0.8555 0.6922 0.1285 1 0.0
Cd1 Cd+2 0 0 0.25 1 0.0
